data_1554574
loop_
_publ_author_name
'Al-Azemi, Talal F.'
'Vinodh, Mickey'
'Alipour, Fatemeh H.'
'Mohamod, Abdirahman A.'

_publ_section_title
;
 Chiral discrimination of 2-heptlyaminium salt by planar-chiral
 monohydroxy-functionalized pillar[5]arenes
;
_journal_issue 5
_journal_name_full 'Organic Chemistry Frontiers'
_journal_page_first 603
_journal_paper_doi 10.1039/C8QO01343H
_journal_volume 6
_journal_year 2019
_chemical_absolute_configuration rmad
_chemical_formula_sum 'C116 H162 Br F3 O12'
_chemical_formula_weight 1885.37
_chemical_name_common Mikki_PCM2_09_04_17
_space_group_crystal_system monoclinic
_space_group_IT_number 4
_space_group_name_Hall 'P 2yb'
_space_group_name_H-M_alt 'P 1 21 1'
_atom_sites_solution_hydrogens geom
_atom_sites_solution_primary direct
_atom_sites_solution_secondary difmap
_audit_update_record
;
2017-07-13 deposited with the CCDC.
2019-01-18 downloaded from the CCDC.
;
_cell_angle_alpha 90
_cell_angle_beta 92.794(2)
_cell_angle_gamma 90
_cell_formula_units_Z 2
_cell_length_a 15.1538(3)
_cell_length_b 13.5668(3)
_cell_length_c 27.2737(5)
_cell_measurement_reflns_used 5823
_cell_measurement_temperature 150.(2)
_cell_measurement_theta_max 52.4095
_cell_measurement_theta_min 5.3660
_cell_volume 5600.5(2)
_computing_cell_refinement 'SAINT V8.18C (Bruker AXS Inc., 2011)'
_computing_data_collection 'Bruker Instrument Service v2012.4.0.0'
_computing_data_reduction 'SAINT V8.18C (Bruker AXS Inc., 2011)'
_computing_structure_refinement 'SHELXL-97 (Sheldrick, 2008)'
_computing_structure_solution 'SHELXS-97 (Sheldrick, 2008)'
_diffrn_ambient_temperature 150.(2)
_diffrn_detector_area_resol_mean 8.3333
_diffrn_measured_fraction_theta_full 0.974
_diffrn_measured_fraction_theta_max 0.974
_diffrn_measurement_device_type 'Bruker X8 Prospector'
_diffrn_measurement_method 'omega and phi scans'
_diffrn_radiation_monochromator 'mirror optics'
_diffrn_radiation_type 'Cu K\a'
_diffrn_radiation_wavelength 1.54178
_diffrn_reflns_av_R_equivalents 0.0452
_diffrn_reflns_av_sigmaI/netI 0.0638
_diffrn_reflns_limit_h_max 17
_diffrn_reflns_limit_h_min -15
_diffrn_reflns_limit_k_max 16
_diffrn_reflns_limit_k_min -16
_diffrn_reflns_limit_l_max 32
_diffrn_reflns_limit_l_min -30
_diffrn_reflns_number 43635
_diffrn_reflns_theta_full 66.56
_diffrn_reflns_theta_max 66.56
_diffrn_reflns_theta_min 4.26
_diffrn_source_type 'Incoatec Cu-ImS'
_exptl_absorpt_coefficient_mu 0.981
_exptl_absorpt_correction_T_max 0.90
_exptl_absorpt_correction_T_min 0.71
_exptl_absorpt_correction_type multi-scan
_exptl_absorpt_process_details 'SADABS V2008/1 (Bruker AXS Inc.)'
_exptl_crystal_colour 'clear colourless'
_exptl_crystal_density_diffrn 1.118
_exptl_crystal_density_method 'not measured'
_exptl_crystal_description Block
_exptl_crystal_F_000 2032
_exptl_crystal_size_max 0.22
_exptl_crystal_size_mid 0.22
_exptl_crystal_size_min 0.09
_refine_diff_density_max 0.547
_refine_diff_density_min -0.364
_refine_ls_abs_structure_details 'Flack H D (1983), Acta Cryst. A39, 876-881'
_refine_ls_abs_structure_Flack 0.04(4)
_refine_ls_extinction_method none
_refine_ls_goodness_of_fit_ref 1.079
_refine_ls_hydrogen_treatment mixed
_refine_ls_matrix_type full
_refine_ls_number_parameters 1191
_refine_ls_number_reflns 17977
_refine_ls_number_restraints 674
_refine_ls_restrained_S_all 1.118
_refine_ls_R_factor_all 0.1467
_refine_ls_R_factor_gt 0.1071
_refine_ls_shift/su_max 0.007
_refine_ls_shift/su_mean 0.001
_refine_ls_structure_factor_coef Fsqd
_refine_ls_weighting_details 'calc w=1/[\s^2^(Fo^2^)+(0.2000P)^2^+0.0000P] where P=(Fo^2^+2Fc^2^)/3'
_refine_ls_weighting_scheme calc
_refine_ls_wR_factor_gt 0.2924
_refine_ls_wR_factor_ref 0.3259
_reflns_number_gt 9642
_reflns_number_total 17977
_reflns_threshold_expression >2sigma(I)
_cod_data_source_file c8qo01343h2.cif
_cod_data_source_block I
_cod_database_code 1554574

loop_
_space_group_symop_operation_xyz
'x, y, z'
'-x, y+1/2, -z'

loop_
_atom_site_type_symbol
_atom_site_label
_atom_site_fract_x
_atom_site_fract_y
_atom_site_fract_z
_atom_site_U_iso_or_equiv
_atom_site_adp_type
_atom_site_calc_flag
_atom_site_refinement_flags
_atom_site_occupancy
O O2 0.9675(2) 1.0043(3) 0.77253(13) 0.0834(10) Uani d . 1
C C2 0.9547(3) 0.7790(4) 0.87191(17) 0.0684(12) Uani d . 1
C C15 0.5143(4) 0.9160(6) 0.7051(3) 0.0983(19) Uani d U 1
C C6 1.0126(3) 0.8419(4) 0.79951(19) 0.0735(13) Uani d . 1
H H6 1.0487 0.8354 0.7731 0.088 Uiso calc R 1
O O6 0.5687(5) 0.8047(5) 0.5866(2) 0.144(2) Uani d . 1
C C1 1.0069(3) 0.7645(4) 0.83283(19) 0.0734(13) Uani d . 1
O O1 0.9474(3) 0.7036(3) 0.90748(12) 0.0798(9) Uani d . 1
C C13 0.7626(4) 1.0608(4) 0.7704(2) 0.0783(14) Uani d . 1
H H13 0.8122 1.0878 0.7567 0.094 Uiso calc R 1
C C5 0.9666(4) 0.9262(4) 0.80491(17) 0.0700(12) Uani d . 1
O O5 0.4499(3) 0.8479(5) 0.77314(19) 0.1175(15) Uani d . 1
C C4 0.9097(3) 0.9396(4) 0.84394(17) 0.0657(11) Uani d . 1
O O4 0.6738(3) 1.0855(4) 0.69496(16) 0.1049(13) Uani d . 1
C C12 0.6841(4) 1.0556(5) 0.7430(2) 0.0827(14) Uani d . 1
O O12 0.9297(5) 0.5506(4) 0.96281(19) 0.1226(16) Uani d . 1
C C14 0.5232(4) 1.0145(6) 0.7321(3) 0.105(2) Uani d . 1
H H14A 0.5222 1.0678 0.7084 0.126 Uiso calc R 1
H H14B 0.4734 1.0232 0.7527 0.126 Uiso calc R 1
C C3 0.9070(3) 0.8628(4) 0.87744(17) 0.0721(13) Uani d . 1
H H3 0.8719 0.8689 0.9043 0.087 Uiso calc R 1
C C8 0.7680(3) 1.0255(4) 0.81889(19) 0.0729(12) Uani d . 1
O O8 0.8148(4) 0.5335(5) 0.6153(2) 0.1300(17) Uani d . 1
C C11 0.6077(4) 1.0190(5) 0.7633(2) 0.0897(16) Uani d . 1
O O11 1.0595(4) 0.7664(4) 0.95247(16) 0.1166(16) Uani d . 1
C C16 0.4781(4) 0.8366(6) 0.7265(3) 0.1010(18) Uani d U 1
C C10 0.6151(4) 0.9862(5) 0.8109(2) 0.0951(17) Uani d . 1
H H10 0.565 0.9617 0.8249 0.114 Uiso calc R 1
O O10 1.0653(3) 0.6605(4) 0.72305(15) 0.1106(14) Uani d . 1
C C9 0.6930(4) 0.9878(4) 0.8387(2) 0.0806(14) Uani d . 1
O O9 0.8178(5) 0.4154(5) 0.8026(2) 0.145(2) Uani d . 1
C C7 0.8557(4) 1.0319(4) 0.84769(19) 0.0743(13) Uani d . 1
H H7A 0.8891 1.0871 0.8356 0.089 Uiso calc R 1
H H7B 0.8451 1.0443 0.8819 0.089 Uiso calc R 1
O O7 0.5033(4) 0.5091(5) 0.7105(3) 0.147(2) Uani d . 1
C C32 0.9980(4) 0.5976(5) 0.7933(2) 0.0863(16) Uani d . 1
C C33 1.0024(5) 0.5990(5) 0.7420(2) 0.0945(17) Uani d . 1
C C30 0.8802(6) 0.4788(5) 0.7830(3) 0.106(2) Uani d . 1
C C36 1.0040(5) 0.7055(5) 0.9463(2) 0.0872(16) Uani d . 1
C C35 1.0547(4) 0.6660(5) 0.8246(2) 0.0873(16) Uani d . 1
H H35A 1.1095 0.6784 0.8087 0.105 Uiso calc R 1
H H35B 1.0691 0.635 0.856 0.105 Uiso calc R 1
C C38 0.8381(7) 0.5775(10) 0.9639(3) 0.153(4) Uani d . 1
H H38A 0.8324 0.6353 0.9839 0.229 Uiso calc R 1
H H38B 0.8055 0.5242 0.9775 0.229 Uiso calc R 1
H H38C 0.8152 0.5909 0.9312 0.229 Uiso calc R 1
C C37 0.9891(5) 0.6190(5) 0.9814(2) 0.0949(18) Uani d . 1
C C34 0.9440(5) 0.5409(5) 0.7134(3) 0.103(2) Uani d . 1
H H34 0.9469 0.5439 0.6794 0.124 Uiso calc R 1
C C29 0.8830(5) 0.4799(5) 0.7325(3) 0.1022(18) Uani d U 1
C C28 0.8198(6) 0.4188(5) 0.7011(3) 0.118(2) Uani d U 1
H H28A 0.8512 0.3925 0.6738 0.142 Uiso calc R 1
H H28B 0.8005 0.3635 0.7203 0.142 Uiso calc R 1
C C27 0.6622(5) 0.5805(6) 0.6229(2) 0.108(2) Uani d . 1
H H27 0.6646 0.62 0.5951 0.13 Uiso calc R 1
C C26 0.7359(5) 0.5291(6) 0.6393(3) 0.104(2) Uani d . 1
C C25 0.7399(6) 0.4730(6) 0.6810(3) 0.113(2) Uani d U 1
C C24 0.6592(6) 0.4651(6) 0.7064(3) 0.106(2) Uani d . 1
H H24 0.6574 0.4267 0.7346 0.128 Uiso calc R 1
C C23 0.5846(6) 0.5146(7) 0.6890(3) 0.120(3) Uani d . 1
C C22 0.5820(5) 0.5741(6) 0.6480(3) 0.110(2) Uani d . 1
C C21 0.5038(5) 0.6368(7) 0.6311(3) 0.117(3) Uani d . 1
H H21A 0.5041 0.6459 0.5958 0.141 Uiso calc R 1
H H21B 0.4496 0.6032 0.6384 0.141 Uiso calc R 1
C C20 0.5433(4) 0.9068(7) 0.6579(3) 0.102(2) Uani d . 1
H H20 0.5666 0.9616 0.6427 0.123 Uiso calc R 1
C C19 0.5385(4) 0.8228(7) 0.6344(3) 0.102(2) Uani d . 1
C C18 0.5066(4) 0.7338(6) 0.6554(2) 0.103(2) Uani d U 1
C C17 0.4756(4) 0.7439(7) 0.7030(3) 0.108(2) Uani d U 1
H H17 0.4534 0.6894 0.7189 0.129 Uiso calc R 1
C C31 0.9377(5) 0.5364(5) 0.8117(3) 0.0958(18) Uani d . 1
H H31 0.9347 0.5326 0.8456 0.115 Uiso calc R 1
C C40 0.9675(4) 0.6571(6) 1.0334(2) 0.1008(18) Uani d U 1
C C39 1.0774(8) 0.5637(7) 0.9854(3) 0.128(3) Uani d . 1
C C45 0.9716(7) 0.7551(8) 1.0467(3) 0.132(3) Uani d U 1
H H45 0.9914 0.8006 1.0242 0.158 Uiso calc R 1
C C44 0.9482(8) 0.7880(11) 1.0908(4) 0.167(4) Uani d U 1
H H44 0.9481 0.8549 1.0982 0.2 Uiso calc R 1
C C43 0.9235(8) 0.7155(14) 1.1257(4) 0.174(4) Uani d U 1
H H43 0.907 0.735 1.1566 0.209 Uiso calc R 1
C C42 0.9240(8) 0.6231(12) 1.1144(4) 0.171(4) Uani d U 1
H H42 0.911 0.5766 1.1381 0.205 Uiso calc R 1
C C41 0.9439(6) 0.5913(9) 1.0671(3) 0.137(3) Uani d U 1
H H41 0.9408 0.5247 1.0592 0.164 Uiso calc R 1
C C51 1.0760(9) 1.1886(11) 0.6333(4) 0.170(5) Uani d . 1
H H51A 1.0184 1.1966 0.6166 0.204 Uiso calc R 1
H H51B 1.1197 1.1851 0.6085 0.204 Uiso calc R 1
C C48 1.0416(6) 1.1844(6) 0.7375(3) 0.116(2) Uani d . 1
H H48A 1.1007 1.1752 0.7521 0.14 Uiso calc R 1
H H48B 1.0012 1.1883 0.7639 0.14 Uiso calc R 1
C C53 0.6259(6) 0.9323(12) 0.9119(4) 0.177(4) Uani d U 1
H H53A 0.6013 0.8699 0.9005 0.213 Uiso calc R 1
H H53B 0.5816 0.9831 0.9059 0.213 Uiso calc R 1
C C47 1.0176(4) 1.0962(5) 0.7059(2) 0.0937(17) Uani d . 1
H H47 0.956 1.1031 0.6938 0.112 Uiso calc R 1
C C46 1.0267(5) 1.0015(5) 0.7340(2) 0.0972(18) Uani d . 1
H H46A 1.0128 0.9462 0.7125 0.117 Uiso calc R 1
H H46B 1.0868 0.9939 0.7473 0.117 Uiso calc R 1
C C50 1.0958(8) 1.2794(8) 0.6671(4) 0.145(3) Uani d . 1
H H50A 1.1567 1.2762 0.6797 0.174 Uiso calc R 1
H H50B 1.089 1.3392 0.6477 0.174 Uiso calc R 1
C C52 1.0775(7) 1.0982(7) 0.6613(3) 0.129(3) Uani d . 1
H H52A 1.1378 1.0857 0.6731 0.155 Uiso calc R 1
H H52B 1.0598 1.0446 0.6395 0.155 Uiso calc R 1
C C49 1.0384(8) 1.2849(7) 0.7082(4) 0.150(3) Uani d . 1
H H49A 0.9783 1.2982 0.6962 0.18 Uiso calc R 1
H H49B 1.0573 1.3384 0.7298 0.18 Uiso calc R 1
C C55 0.7048(9) 0.8326(12) 0.9767(4) 0.238(4) Uani d DU 1
H H55A 0.7581 0.834 0.9585 0.286 Uiso calc R 1
H H55B 0.6702 0.7753 0.9666 0.286 Uiso calc R 1
C C54 0.6520(6) 0.9262(12) 0.9684(4) 0.214(4) Uani d DU 1
H H54 0.6846 0.9846 0.9802 0.257 Uiso calc R 1
C C57 0.6393(8) 0.8107(13) 1.0564(4) 0.250(5) Uani d DU 1
H H57A 0.6486 0.7953 1.091 0.3 Uiso calc R 1
H H57B 0.6087 0.7559 1.0403 0.3 Uiso calc R 1
C C56 0.7277(7) 0.8305(14) 1.0331(4) 0.244(5) Uani d DU 1
H H56A 0.7699 0.7787 1.0414 0.293 Uiso calc R 1
H H56B 0.7523 0.8931 1.0442 0.293 Uiso calc R 1
C C64 0.6953(8) 1.2949(11) 0.5412(4) 0.176(4) Uani d DU 1
H H64A 0.6752 1.3074 0.5075 0.211 Uiso calc R 1
H H64B 0.72 1.3558 0.5545 0.211 Uiso calc R 1
C C58 0.5855(9) 0.9067(14) 1.0494(4) 0.259(5) Uani d DU 1
H H58A 0.6197 0.9632 1.0612 0.311 Uiso calc R 1
H H58B 0.5314 0.9035 1.0669 0.311 Uiso calc R 1
C C60 0.7453(5) 1.1300(6) 0.6732(3) 0.108(2) Uani d U 1
H H60A 0.7951 1.085 0.6734 0.129 Uiso calc R 1
H H60B 0.7633 1.1888 0.6912 0.129 Uiso calc R 1
C C59 0.5651(7) 0.9138(14) 0.9934(4) 0.250(4) Uani d DU 1
H H59A 0.5354 0.8544 0.9816 0.3 Uiso calc R 1
H H59B 0.5268 0.9696 0.986 0.3 Uiso calc R 1
C C62 0.6428(7) 1.2341(7) 0.6215(4) 0.136(3) Uani d U 1
H H62A 0.5919 1.2069 0.637 0.163 Uiso calc R 1
H H62B 0.6634 1.2907 0.6406 0.163 Uiso calc R 1
C C63 0.6162(7) 1.2664(11) 0.5703(4) 0.173(4) Uani d DU 1
H H63A 0.5766 1.3223 0.5718 0.207 Uiso calc R 1
H H63B 0.5844 1.2132 0.5535 0.207 Uiso calc R 1
C C61 0.7165(5) 1.1562(7) 0.6213(3) 0.1101(19) Uani d U 1
H H61 0.6929 1.0968 0.6049 0.132 Uiso calc R 1
C C66 0.7914(7) 1.1946(9) 0.5930(3) 0.139(3) Uani d U 1
H H66A 0.8162 1.2522 0.6097 0.166 Uiso calc R 1
H H66B 0.8372 1.1448 0.5925 0.166 Uiso calc R 1
C C65 0.7639(8) 1.2218(11) 0.5416(3) 0.163(3) Uani d U 1
H H65A 0.8143 1.2474 0.525 0.196 Uiso calc R 1
H H65B 0.7426 1.1637 0.524 0.196 Uiso calc R 1
C C67 0.3920(6) 0.7792(9) 0.7930(3) 0.135(3) Uani d U 1
H H67A 0.4206 0.7153 0.7962 0.162 Uiso calc R 1
H H67B 0.3395 0.7721 0.7715 0.162 Uiso calc R 1
O O3 0.7026(3) 0.9547(4) 0.88615(15) 0.0984(12) Uani d . 1
F F1 1.0732(4) 0.4790(4) 1.0095(2) 0.156(2) Uani d . 1
F F2 1.1031(4) 0.5409(4) 0.94017(18) 0.1534(19) Uani d . 1
F F3 1.1422(4) 0.6159(5) 1.0079(2) 0.1431(17) Uani d . 1
C C78 0.7100(12) 0.8545(13) 0.4214(6) 0.248(5) Uani d DU 1
H H78A 0.7619 0.8884 0.4352 0.297 Uiso calc R 1
H H78B 0.7206 0.8369 0.3877 0.297 Uiso calc R 1
C C77 0.6925(14) 0.7615(13) 0.4514(5) 0.245(4) Uani d DU 1
H H77A 0.7435 0.7184 0.4503 0.294 Uiso calc R 1
H H77B 0.6424 0.7269 0.436 0.294 Uiso calc R 1
C C76 0.6735(12) 0.7819(15) 0.5058(4) 0.229(4) Uani d DU 1
H H76A 0.6537 0.7219 0.5212 0.274 Uiso calc R 1
H H76B 0.727 0.8041 0.5234 0.274 Uiso calc R 1
C C75 0.6022(10) 0.8610(12) 0.5077(4) 0.192(3) Uani d DU 1
H H75 0.5474 0.8293 0.4953 0.231 Uiso calc R 1
C C74 0.5873(9) 0.8889(11) 0.5578(4) 0.175(4) Uani d U 1
H H74A 0.6393 0.922 0.5719 0.21 Uiso calc R 1
H H74B 0.5381 0.9346 0.5582 0.21 Uiso calc R 1
C C73 0.3156(9) 0.7393(7) 0.8684(4) 0.204(4) Uani d DU 1
H H73A 0.348 0.6776 0.8698 0.244 Uiso calc R 1
H H73B 0.2594 0.7281 0.8507 0.244 Uiso calc R 1
C C72 0.3001(10) 0.7762(10) 0.9208(4) 0.228(4) Uani d DU 1
H H72A 0.2693 0.7269 0.9392 0.274 Uiso calc R 1
H H72B 0.3558 0.7913 0.9383 0.274 Uiso calc R 1
C C71 0.2442(9) 0.8688(10) 0.9138(5) 0.244(4) Uani d DU 1
H H71A 0.2231 0.8907 0.945 0.293 Uiso calc R 1
H H71B 0.1935 0.8558 0.8916 0.293 Uiso calc R 1
C C70 0.3034(10) 0.9474(8) 0.8922(5) 0.225(4) Uani d DU 1
H H70A 0.3587 0.9529 0.9115 0.27 Uiso calc R 1
H H70B 0.2743 1.011 0.8915 0.27 Uiso calc R 1
C C69 0.3203(9) 0.9123(8) 0.8394(4) 0.198(3) Uani d DU 1
H H69A 0.2647 0.9051 0.8207 0.238 Uiso calc R 1
H H69B 0.3561 0.9603 0.8231 0.238 Uiso calc R 1
C C68 0.3673(7) 0.8156(7) 0.8424(4) 0.166(3) Uani d DU 1
H H68 0.4224 0.8261 0.862 0.199 Uiso calc R 1
C C112 0.7363(9) 0.7211(9) 0.7832(4) 0.173(3) Uani d DU 1
H H11A 0.7796 0.6685 0.7829 0.207 Uiso calc R 1
H H11B 0.7618 0.7731 0.8037 0.207 Uiso calc R 1
C C111 0.7269(9) 0.7590(10) 0.7345(5) 0.166(3) Uani d U 1
H H11C 0.6874 0.8151 0.7357 0.2 Uiso calc R 1
H H11D 0.696 0.709 0.7148 0.2 Uiso calc R 1
C C110 0.8060(8) 0.7920(9) 0.7054(5) 0.162(3) Uani d U 1
H H11E 0.8384 0.8405 0.7253 0.194 Uiso calc R 1
H H11F 0.8446 0.7354 0.7027 0.194 Uiso calc R 1
C C109 0.7920(9) 0.8335(12) 0.6563(5) 0.191(3) Uani d U 1
H H10A 0.7546 0.891 0.6593 0.23 Uiso calc R 1
H H10B 0.7582 0.7856 0.6369 0.23 Uiso calc R 1
C C108 1.1916(10) 0.6860(16) 0.6099(4) 0.223(4) Uani d DU 1
H H10C 1.1944 0.6167 0.6012 0.268 Uiso calc R 1
H H10D 1.1438 0.7157 0.59 0.268 Uiso calc R 1
C C107 1.2771(10) 0.7349(17) 0.5983(5) 0.220(4) Uani d U 1
H H10E 1.288 0.7268 0.5638 0.264 Uiso calc R 1
H H10F 1.3257 0.7049 0.6175 0.264 Uiso calc R 1
C C106 1.2705(9) 0.8513(16) 0.6116(4) 0.210(4) Uani d DU 1
H H10G 1.325 0.8843 0.6041 0.252 Uiso calc R 1
H H10H 1.2225 0.8814 0.5921 0.252 Uiso calc R 1
C C105 1.2539(7) 0.8629(12) 0.6666(4) 0.189(3) Uani d DU 1
H H10I 1.3065 0.8436 0.686 0.227 Uiso calc R 1
H H10J 1.2417 0.9315 0.6737 0.227 Uiso calc R 1
C C104 1.1771(8) 0.8002(10) 0.6805(5) 0.197(4) Uani d DU 1
H H10K 1.1764 0.8001 0.7161 0.237 Uiso calc R 1
H H10L 1.1235 0.8329 0.6684 0.237 Uiso calc R 1
C C103 1.1718(9) 0.6953(11) 0.6639(3) 0.198(3) Uani d DU 1
H H103 1.2159 0.657 0.6832 0.238 Uiso calc R 1
C C102 1.0805(8) 0.6523(11) 0.6722(3) 0.170(4) Uani d U 1
H H10M 1.0356 0.6882 0.653 0.204 Uiso calc R 1
H H10N 1.0783 0.5837 0.6622 0.204 Uiso calc R 1
C C101 0.7640(7) 0.2900(8) 0.9163(4) 0.181(4) Uani d DU 1
H H10O 0.7638 0.3492 0.9362 0.217 Uiso calc R 1
H H10P 0.8214 0.2593 0.9219 0.217 Uiso calc R 1
C C100 0.6958(9) 0.2205(12) 0.9356(5) 0.245(7) Uani d DU 1
H H10Q 0.7117 0.1532 0.928 0.294 Uiso calc R 1
H H10R 0.6953 0.2267 0.971 0.294 Uiso calc R 1
C C99 0.6067(8) 0.2422(14) 0.9138(5) 0.259(7) Uani d DU 1
H H99A 0.5667 0.1903 0.9229 0.311 Uiso calc R 1
H H99B 0.586 0.3035 0.9275 0.311 Uiso calc R 1
C C98 0.6034(7) 0.2507(10) 0.8597(5) 0.216(5) Uani d DU 1
H H98A 0.5457 0.2758 0.8489 0.259 Uiso calc R 1
H H98B 0.6093 0.1853 0.8458 0.259 Uiso calc R 1
C C97 0.6725(7) 0.3158(11) 0.8395(4) 0.202(5) Uani d DU 1
H H97A 0.6835 0.2939 0.8065 0.242 Uiso calc R 1
H H97B 0.6492 0.3823 0.8371 0.242 Uiso calc R 1
C C96 0.7572(6) 0.3187(8) 0.8682(4) 0.165(3) Uani d DU 1
H H96 0.7812 0.2579 0.8547 0.198 Uiso calc R 1
C C95 0.8289(8) 0.3865(8) 0.8506(4) 0.152(3) Uani d U 1
H H95A 0.8312 0.4449 0.8712 0.182 Uiso calc R 1
H H95B 0.8853 0.3532 0.8551 0.182 Uiso calc R 1
C C94 0.9281(9) 0.6178(12) 0.5096(5) 0.186(4) Uani d U 1
H H94A 0.8884 0.5961 0.4828 0.223 Uiso calc R 1
H H94B 0.915 0.6862 0.5165 0.223 Uiso calc R 1
C C93 1.0197(9) 0.6090(16) 0.4954(5) 0.204(5) Uani d U 1
H H93A 1.0596 0.6351 0.5211 0.245 Uiso calc R 1
H H93B 1.028 0.646 0.4655 0.245 Uiso calc R 1
C C92 1.0395(12) 0.4958(16) 0.4868(5) 0.247(7) Uani d DU 1
H H92A 0.9965 0.469 0.4629 0.296 Uiso calc R 1
H H92B 1.0977 0.4884 0.4739 0.296 Uiso calc R 1
C C91 1.0353(13) 0.4394(17) 0.5351(7) 0.275(8) Uani d DU 1
H H91A 1.0725 0.4694 0.5609 0.329 Uiso calc R 1
H H91B 1.0521 0.3709 0.5314 0.329 Uiso calc R 1
C C90 0.9320(12) 0.4503(13) 0.5455(7) 0.227(6) Uani d U 1
H H90A 0.896 0.4256 0.5178 0.273 Uiso calc R 1
H H90B 0.9183 0.4129 0.5745 0.273 Uiso calc R 1
C C89 0.9139(7) 0.5578(10) 0.5533(4) 0.156(3) Uani d U 1
H H89 0.9544 0.5813 0.5799 0.187 Uiso calc R 1
C C88 0.8169(6) 0.5751(8) 0.5691(3) 0.131(3) Uani d U 1
H H88A 0.8035 0.645 0.5702 0.157 Uiso calc R 1
H H88B 0.7747 0.5433 0.5464 0.157 Uiso calc R 1
C C87 0.3766(7) 0.3304(10) 0.7866(6) 0.240(5) Uani d DU 1
H H87A 0.3999 0.3537 0.8183 0.288 Uiso calc R 1
H H87B 0.4067 0.2695 0.7791 0.288 Uiso calc R 1
C C86 0.2785(8) 0.3111(10) 0.7890(7) 0.249(5) Uani d DU 1
H H86A 0.2678 0.2634 0.8145 0.299 Uiso calc R 1
H H86B 0.2551 0.285 0.7579 0.299 Uiso calc R 1
C C85 0.2332(8) 0.4094(11) 0.8002(6) 0.254(5) Uani d DU 1
H H85A 0.1708 0.399 0.8047 0.305 Uiso calc R 1
H H85B 0.2596 0.4382 0.83 0.305 Uiso calc R 1
C C84 0.2455(7) 0.4773(11) 0.7569(6) 0.246(5) Uani d DU 1
H H84A 0.2131 0.5382 0.7609 0.296 Uiso calc R 1
H H84B 0.2242 0.446 0.7267 0.296 Uiso calc R 1
C C83 0.3464(8) 0.4983(10) 0.7558(6) 0.234(4) Uani d DU 1
H H83A 0.3576 0.544 0.7294 0.281 Uiso calc R 1
H H83B 0.3674 0.5281 0.7865 0.281 Uiso calc R 1
C C82 0.3937(7) 0.4056(11) 0.7482(6) 0.224(4) Uani d DU 1
H H82 0.3705 0.3785 0.7168 0.269 Uiso calc R 1
C C81 0.4868(9) 0.4284(14) 0.7420(6) 0.218(5) Uani d U 1
H H81A 0.5146 0.4422 0.7741 0.261 Uiso calc R 1
H H81B 0.5151 0.3702 0.7293 0.261 Uiso calc R 1
C C80 0.6135(12) 0.9474(13) 0.4761(4) 0.223(4) Uani d DU 1
H H80A 0.6628 0.9863 0.4894 0.267 Uiso calc R 1
H H80B 0.5608 0.988 0.4766 0.267 Uiso calc R 1
C C79 0.6302(12) 0.9207(14) 0.4229(4) 0.237(4) Uani d DU 1
H H79A 0.5789 0.8872 0.4082 0.284 Uiso calc R 1
H H79B 0.64 0.9802 0.4043 0.284 Uiso calc R 1
C C113 0.6639(10) 0.6849(10) 0.8065(4) 0.186(3) Uani d DU 1
H H11G 0.6416 0.6287 0.7878 0.223 Uiso calc R 1
H H11H 0.6184 0.7352 0.8044 0.223 Uiso calc R 1
C C116 0.6006(11) 0.5875(13) 0.9311(4) 0.217(5) Uani d DU 1
H H11I 0.6581 0.5609 0.9395 0.325 Uiso calc R 1
H H11J 0.5562 0.5421 0.9408 0.325 Uiso calc R 1
H H11K 0.5937 0.6491 0.9479 0.325 Uiso calc R 1
C C115 0.5908(7) 0.6046(8) 0.8755(4) 0.154(3) Uani d DU 1
H H11L 0.5819 0.5422 0.8586 0.185 Uiso calc R 1
H H11M 0.5401 0.6463 0.8677 0.185 Uiso calc R 1
C C114 0.6742(8) 0.6536(11) 0.8590(4) 0.197(3) Uani d DU 1
H H11N 0.6874 0.7108 0.8795 0.236 Uiso calc R 1
H H11O 0.7233 0.608 0.863 0.236 Uiso calc R 1
Br Br1 0.87676(11) 0.86740(15) 0.62357(6) 0.1981(7) Uani d U 1

loop_
_atom_site_aniso_label
_atom_site_aniso_U_11
_atom_site_aniso_U_22
_atom_site_aniso_U_33
_atom_site_aniso_U_12
_atom_site_aniso_U_13
_atom_site_aniso_U_23
O2 0.090(2) 0.091(2) 0.071(2) 0.0049(19) 0.0236(18) 0.0043(18)
C2 0.069(3) 0.076(3) 0.060(3) -0.003(3) -0.001(2) 0.002(2)
C15 0.052(3) 0.138(5) 0.103(5) -0.009(3) -0.009(3) 0.017(4)
C6 0.066(3) 0.094(4) 0.061(3) 0.005(3) 0.006(2) 0.003(3)
O6 0.162(5) 0.171(5) 0.099(4) -0.058(4) 0.013(3) 0.004(4)
C1 0.076(3) 0.078(3) 0.066(3) 0.007(3) 0.004(2) -0.005(3)
O1 0.093(2) 0.083(2) 0.0629(19) -0.0016(19) -0.0012(18) 0.0087(17)
C13 0.076(3) 0.081(3) 0.079(3) -0.005(3) 0.011(3) -0.001(3)
C5 0.082(3) 0.075(3) 0.053(3) -0.008(3) 0.005(2) 0.003(2)
O5 0.100(3) 0.146(4) 0.108(3) -0.019(3) 0.026(3) -0.017(3)
C4 0.076(3) 0.066(3) 0.055(2) -0.004(2) 0.000(2) -0.005(2)
O4 0.094(3) 0.129(3) 0.092(3) -0.017(3) -0.001(2) 0.010(3)
C12 0.084(4) 0.094(4) 0.070(3) 0.002(3) 0.000(3) 0.003(3)
O12 0.161(5) 0.103(3) 0.103(3) -0.026(4) -0.002(3) 0.020(3)
C14 0.077(4) 0.118(5) 0.120(5) 0.008(3) 0.001(3) 0.011(4)
C3 0.078(3) 0.087(3) 0.052(2) -0.006(3) 0.009(2) 0.002(2)
C8 0.073(3) 0.074(3) 0.072(3) 0.003(2) 0.001(2) -0.004(2)
O8 0.132(4) 0.146(4) 0.114(4) -0.017(3) 0.030(3) -0.025(3)
C11 0.074(3) 0.100(4) 0.096(4) -0.005(3) 0.008(3) -0.006(3)
O11 0.127(4) 0.136(4) 0.084(3) -0.034(4) -0.028(3) 0.023(3)
C16 0.068(3) 0.141(5) 0.094(4) -0.021(4) -0.002(3) -0.008(4)
C10 0.084(4) 0.107(4) 0.096(4) 0.000(3) 0.023(3) 0.000(4)
O10 0.123(3) 0.141(4) 0.070(2) -0.017(3) 0.022(2) -0.016(2)
C9 0.069(3) 0.085(3) 0.088(4) 0.005(3) 0.010(3) 0.001(3)
O9 0.185(6) 0.131(4) 0.120(4) -0.044(4) 0.013(4) 0.008(3)
C7 0.088(3) 0.070(3) 0.065(3) -0.008(3) 0.008(2) -0.007(2)
O7 0.125(4) 0.170(6) 0.150(5) -0.029(4) 0.039(4) 0.020(4)
C32 0.100(4) 0.080(3) 0.079(4) 0.026(3) 0.010(3) -0.008(3)
C33 0.107(4) 0.091(4) 0.085(4) 0.011(4) 0.009(3) -0.019(3)
C30 0.136(6) 0.079(4) 0.103(5) 0.012(4) 0.015(4) -0.005(4)
C36 0.103(4) 0.093(4) 0.065(3) 0.007(4) -0.003(3) 0.009(3)
C35 0.094(4) 0.101(4) 0.067(3) 0.036(3) 0.004(3) -0.010(3)
C38 0.160(9) 0.194(10) 0.105(6) -0.063(8) 0.012(5) 0.031(6)
C37 0.116(5) 0.098(4) 0.070(3) 0.006(4) -0.002(3) 0.021(3)
C34 0.127(5) 0.100(4) 0.083(4) 0.019(4) 0.013(4) -0.024(4)
C29 0.120(5) 0.086(4) 0.103(5) 0.003(4) 0.025(4) -0.025(4)
C28 0.170(6) 0.087(4) 0.099(5) -0.009(4) 0.031(4) -0.023(4)
C27 0.118(6) 0.128(5) 0.078(4) -0.037(5) 0.019(4) -0.027(4)
C26 0.105(5) 0.110(5) 0.097(5) -0.008(4) 0.021(4) -0.034(4)
C25 0.144(6) 0.097(4) 0.098(5) -0.010(4) 0.005(4) -0.026(4)
C24 0.127(6) 0.098(4) 0.094(4) -0.012(4) 0.009(4) -0.010(4)
C23 0.127(6) 0.129(6) 0.105(5) -0.050(6) 0.022(5) -0.009(5)
C22 0.108(5) 0.131(6) 0.092(4) -0.040(4) 0.023(4) -0.029(4)
C21 0.087(4) 0.161(7) 0.104(5) -0.036(5) 0.000(4) 0.002(5)
C20 0.079(4) 0.132(6) 0.096(5) -0.023(4) -0.011(3) 0.009(4)
C19 0.087(4) 0.137(6) 0.083(4) -0.021(4) 0.008(3) 0.004(4)
C18 0.084(4) 0.138(6) 0.086(4) -0.027(4) -0.016(3) -0.013(4)
C17 0.071(3) 0.160(5) 0.092(4) -0.025(4) -0.002(3) 0.003(4)
C31 0.116(5) 0.084(4) 0.088(4) 0.022(4) 0.006(4) -0.005(3)
C40 0.099(4) 0.133(5) 0.070(3) 0.036(4) -0.004(3) 0.025(3)
C39 0.176(9) 0.116(6) 0.094(5) 0.034(6) 0.028(6) -0.003(5)
C45 0.159(7) 0.152(6) 0.084(4) 0.010(6) -0.001(4) -0.001(4)
C44 0.186(9) 0.196(8) 0.117(6) 0.056(8) 0.003(6) -0.030(6)
C43 0.158(8) 0.272(11) 0.093(5) 0.095(9) 0.007(5) 0.021(6)
C42 0.178(9) 0.248(10) 0.087(5) 0.087(9) 0.015(5) 0.062(6)
C41 0.153(7) 0.171(7) 0.088(4) 0.043(6) 0.021(4) 0.053(4)
C51 0.192(10) 0.222(13) 0.099(6) -0.015(9) 0.042(6) 0.043(8)
C48 0.140(6) 0.113(5) 0.098(5) 0.003(5) 0.032(4) 0.009(4)
C53 0.099(5) 0.288(11) 0.149(6) -0.018(6) 0.042(4) 0.095(7)
C47 0.092(4) 0.114(4) 0.076(3) 0.000(3) 0.015(3) 0.013(3)
C46 0.111(4) 0.116(5) 0.068(3) -0.013(4) 0.035(3) -0.002(3)
C50 0.176(8) 0.142(7) 0.118(6) -0.032(7) 0.024(6) 0.042(6)
C52 0.176(8) 0.130(6) 0.085(4) -0.015(6) 0.050(5) 0.007(4)
C49 0.180(9) 0.116(6) 0.154(8) 0.010(6) 0.017(7) 0.031(6)
C55 0.197(7) 0.364(11) 0.158(6) 0.001(7) 0.053(6) 0.096(7)
C54 0.145(6) 0.347(10) 0.155(5) -0.007(6) 0.061(5) 0.115(6)
C57 0.211(8) 0.383(12) 0.161(6) 0.002(8) 0.061(6) 0.133(8)
C56 0.202(7) 0.384(12) 0.151(6) 0.002(8) 0.047(6) 0.110(7)
C64 0.206(9) 0.178(9) 0.143(7) 0.021(7) -0.006(6) 0.031(7)
C58 0.216(8) 0.396(12) 0.171(6) 0.011(8) 0.072(6) 0.111(8)
C60 0.107(5) 0.128(5) 0.087(4) 0.011(4) -0.003(3) 0.003(4)
C59 0.184(7) 0.389(12) 0.182(6) 0.007(7) 0.061(6) 0.117(8)
C62 0.141(6) 0.133(6) 0.131(5) 0.020(5) -0.013(5) 0.018(5)
C63 0.155(7) 0.205(9) 0.155(7) 0.041(7) -0.026(5) 0.046(7)
C61 0.113(4) 0.134(5) 0.081(3) 0.001(4) -0.016(3) 0.004(3)
C66 0.137(5) 0.182(8) 0.096(4) -0.002(5) 0.000(4) 0.014(5)
C65 0.179(8) 0.202(9) 0.108(5) 0.014(6) 0.007(5) 0.035(6)
C67 0.114(5) 0.193(7) 0.100(4) -0.048(5) 0.020(4) -0.007(5)
O3 0.094(3) 0.125(3) 0.077(2) -0.006(2) 0.017(2) 0.007(2)
F1 0.220(5) 0.114(3) 0.134(4) 0.059(4) 0.023(4) 0.036(3)
F2 0.198(5) 0.152(4) 0.112(3) 0.068(4) 0.025(3) 0.013(3)
F3 0.129(3) 0.165(4) 0.133(4) 0.037(3) -0.012(3) 0.013(3)
C78 0.280(10) 0.307(11) 0.162(7) 0.048(9) 0.080(7) 0.056(7)
C77 0.282(10) 0.296(10) 0.164(7) 0.066(8) 0.070(7) 0.039(7)
C76 0.260(9) 0.282(9) 0.149(6) 0.058(8) 0.059(7) 0.044(7)
C75 0.229(8) 0.241(8) 0.112(5) 0.026(7) 0.058(5) 0.041(5)
C74 0.209(8) 0.216(9) 0.104(5) 0.001(7) 0.040(6) 0.041(6)
C73 0.176(7) 0.259(8) 0.182(7) -0.060(6) 0.076(6) 0.018(7)
C72 0.201(8) 0.282(9) 0.212(7) -0.056(7) 0.104(7) 0.007(8)
C71 0.208(8) 0.298(10) 0.237(8) -0.035(7) 0.116(7) -0.005(8)
C70 0.191(7) 0.271(9) 0.223(8) -0.025(7) 0.112(6) -0.020(7)
C69 0.164(7) 0.238(8) 0.199(7) -0.017(6) 0.073(6) -0.012(7)
C68 0.141(5) 0.216(7) 0.144(5) -0.039(5) 0.054(4) -0.008(5)
C112 0.194(7) 0.136(6) 0.186(6) 0.004(6) -0.019(6) -0.013(6)
C111 0.172(7) 0.151(6) 0.173(6) -0.010(6) -0.018(5) -0.028(5)
C110 0.166(6) 0.151(6) 0.164(6) -0.013(6) -0.027(5) -0.027(5)
C109 0.194(7) 0.198(8) 0.179(7) -0.035(7) -0.014(6) -0.026(7)
C108 0.197(7) 0.338(10) 0.140(5) -0.083(7) 0.069(5) -0.044(7)
C107 0.175(6) 0.342(10) 0.149(6) -0.052(8) 0.070(5) -0.016(7)
C106 0.148(6) 0.319(10) 0.167(6) -0.050(8) 0.053(5) 0.013(8)
C105 0.130(5) 0.280(9) 0.161(6) -0.052(6) 0.041(5) 0.011(7)
C104 0.180(6) 0.271(9) 0.147(6) -0.072(7) 0.070(5) -0.010(6)
C103 0.193(6) 0.297(8) 0.110(4) -0.075(6) 0.061(5) -0.048(6)
C102 0.169(6) 0.260(9) 0.084(4) -0.060(7) 0.043(4) -0.068(6)
C101 0.244(10) 0.121(7) 0.182(8) 0.016(7) 0.050(8) 0.036(7)
C100 0.250(12) 0.226(14) 0.269(13) 0.021(11) 0.116(11) 0.073(12)
C99 0.229(10) 0.241(15) 0.319(15) 0.023(12) 0.137(13) 0.079(14)
C98 0.200(9) 0.139(8) 0.315(14) -0.023(8) 0.070(10) 0.032(11)
C97 0.171(8) 0.187(11) 0.250(12) -0.018(8) 0.028(7) 0.057(10)
C96 0.177(7) 0.134(7) 0.184(8) 0.007(6) 0.016(7) 0.050(7)
C95 0.179(8) 0.122(6) 0.156(8) -0.005(6) 0.023(6) 0.028(6)
C94 0.184(9) 0.219(10) 0.161(9) -0.009(8) 0.069(8) 0.007(8)
C93 0.171(8) 0.332(14) 0.112(7) -0.010(11) 0.048(6) 0.029(9)
C92 0.224(13) 0.373(16) 0.152(9) 0.045(13) 0.097(9) -0.035(11)
C91 0.265(13) 0.327(16) 0.244(14) 0.126(13) 0.139(13) 0.032(13)
C90 0.265(12) 0.210(9) 0.219(12) 0.060(10) 0.137(11) 0.020(9)
C89 0.151(6) 0.191(8) 0.129(6) 0.007(6) 0.054(5) -0.020(6)
C88 0.128(5) 0.142(6) 0.127(6) -0.013(5) 0.045(5) 0.006(5)
C87 0.193(7) 0.284(10) 0.246(9) -0.073(7) 0.051(7) 0.070(8)
C86 0.208(8) 0.282(11) 0.264(10) -0.083(8) 0.077(8) 0.058(9)
C85 0.218(8) 0.285(11) 0.267(10) -0.071(7) 0.105(8) 0.042(9)
C84 0.202(7) 0.279(10) 0.266(10) -0.070(7) 0.093(8) 0.036(9)
C83 0.201(7) 0.270(10) 0.240(9) -0.066(7) 0.097(7) 0.048(9)
C82 0.178(6) 0.279(10) 0.220(8) -0.064(6) 0.061(6) 0.069(8)
C81 0.166(7) 0.275(11) 0.212(10) -0.060(7) 0.023(7) 0.096(9)
C80 0.272(9) 0.266(9) 0.135(6) 0.026(8) 0.062(6) 0.060(6)
C79 0.280(10) 0.290(10) 0.147(6) 0.035(8) 0.076(7) 0.067(7)
C113 0.216(8) 0.148(7) 0.194(7) 0.006(6) 0.003(6) -0.012(6)
C116 0.239(12) 0.196(11) 0.215(9) -0.028(10) 0.000(10) -0.014(10)
C115 0.163(7) 0.119(5) 0.180(7) 0.026(5) 0.013(6) -0.002(6)
C114 0.216(8) 0.159(7) 0.215(7) 0.012(6) 0.004(7) 0.002(6)
Br1 0.1955(13) 0.2155(15) 0.1828(12) -0.0317(11) 0.0049(10) 0.0000(11)

loop_
_atom_type_symbol
_atom_type_description
_atom_type_scat_dispersion_real
_atom_type_scat_dispersion_imag
_atom_type_scat_source
C C 0.0181 0.0091 'International Tables Vol C Tables 4.2.6.8 and 6.1.1.4'
H H 0.0000 0.0000 'International Tables Vol C Tables 4.2.6.8 and 6.1.1.4'
O O 0.0492 0.0322 'International Tables Vol C Tables 4.2.6.8 and 6.1.1.4'
F F 0.0727 0.0534 'International Tables Vol C Tables 4.2.6.8 and 6.1.1.4'
Br Br -0.6763 1.2805 'International Tables Vol C Tables 4.2.6.8 and 6.1.1.4'

loop_
_geom_angle_atom_site_label_1
_geom_angle_atom_site_label_2
_geom_angle_atom_site_label_3
_geom_angle
C5 O2 C46 118.7(5)
C3 C2 C1 122.3(5)
C3 C2 O1 117.9(4)
C1 C2 O1 119.7(5)
C16 C15 C20 118.7(8)
C16 C15 C14 121.2(7)
C20 C15 C14 120.1(7)
C5 C6 C1 121.2(5)
C19 O6 C74 116.6(8)
C2 C1 C6 117.1(5)
C2 C1 C35 122.0(5)
C6 C1 C35 120.9(5)
C36 O1 C2 117.5(5)
C12 C13 C8 120.2(5)
C6 C5 O2 124.0(4)
C6 C5 C4 121.9(5)
O2 C5 C4 114.0(4)
C16 O5 C67 120.8(6)
C3 C4 C5 115.9(4)
C3 C4 C7 123.2(4)
C5 C4 C7 120.9(4)
C12 O4 C60 118.6(5)
O4 C12 C13 123.9(5)
O4 C12 C11 115.1(5)
C13 C12 C11 121.0(5)
C37 O12 C38 115.9(7)
C11 C14 C15 111.1(5)
C2 C3 C4 121.5(4)
C9 C8 C13 118.9(5)
C9 C8 C7 122.5(5)
C13 C8 C7 118.6(5)
C88 O8 C26 120.4(7)
C10 C11 C12 117.2(6)
C10 C11 C14 123.4(6)
C12 C11 C14 119.3(6)
C15 C16 O5 117.5(7)
C15 C16 C17 121.1(7)
O5 C16 C17 121.2(7)
C11 C10 C9 123.2(6)
C33 O10 C102 117.6(6)
O3 C9 C10 124.5(5)
O3 C9 C8 116.0(5)
C10 C9 C8 119.5(5)
C95 O9 C30 119.1(8)
C4 C7 C8 112.6(4)
C23 O7 C81 118.8(10)
C31 C32 C33 116.3(6)
C31 C32 C35 123.3(6)
C33 C32 C35 120.2(6)
O10 C33 C34 124.1(6)
O10 C33 C32 116.5(6)
C34 C33 C32 119.4(7)
C29 C30 C31 120.6(7)
C29 C30 O9 116.1(7)
C31 C30 O9 123.3(7)
O11 C36 O1 123.6(6)
O11 C36 C37 124.5(6)
O1 C36 C37 111.9(6)
C32 C35 C1 111.1(5)
O12 C37 C39 104.4(7)
O12 C37 C36 113.4(5)
C39 C37 C36 105.2(6)
O12 C37 C40 113.5(6)
C39 C37 C40 108.7(5)
C36 C37 C40 111.0(6)
C29 C34 C33 123.5(7)
C34 C29 C30 116.2(7)
C34 C29 C28 122.8(7)
C30 C29 C28 120.9(7)
C25 C28 C29 114.8(6)
C26 C27 C22 120.7(8)
C25 C26 C27 123.8(7)
C25 C26 O8 114.3(8)
C27 C26 O8 121.8(8)
C26 C25 C24 116.0(8)
C26 C25 C28 125.4(8)
C24 C25 C28 118.6(8)
C23 C24 C25 119.9(7)
C22 C23 C24 123.8(7)
C22 C23 O7 112.5(9)
C24 C23 O7 123.7(8)
C23 C22 C27 115.7(9)
C23 C22 C21 124.6(7)
C27 C22 C21 119.5(8)
C18 C21 C22 111.1(6)
C19 C20 C15 121.5(7)
C20 C19 O6 126.0(7)
C20 C19 C18 123.3(6)
O6 C19 C18 110.6(7)
C17 C18 C19 114.9(7)
C17 C18 C21 120.0(7)
C19 C18 C21 125.1(6)
C18 C17 C16 120.2(7)
C32 C31 C30 123.9(7)
C41 C40 C45 118.2(8)
C41 C40 C37 118.4(8)
C45 C40 C37 123.4(7)
F1 C39 F3 106.4(8)
F1 C39 F2 106.1(7)
F3 C39 F2 107.7(9)
F1 C39 C37 113.3(9)
F3 C39 C37 113.1(7)
F2 C39 C37 109.8(7)
C44 C45 C40 122.9(11)
C45 C44 C43 117.1(13)
C42 C43 C44 120.3(11)
C43 C42 C41 121.3(11)
C40 C41 C42 120.0(11)
C52 C51 C50 111.1(8)
C47 C48 C49 113.2(7)
O3 C53 C54 108.8(8)
C46 C47 C48 112.0(5)
C46 C47 C52 111.9(6)
C48 C47 C52 107.4(6)
O2 C46 C47 108.1(6)
C49 C50 C51 113.0(9)
C51 C52 C47 115.8(9)
C50 C49 C48 109.9(9)
C54 C55 C56 104.7(8)
C55 C54 C59 107.7(8)
C55 C54 C53 107.2(11)
C59 C54 C53 105.3(8)
C56 C57 C58 105.4(8)
C57 C56 C55 104.8(8)
C65 C64 C63 114.2(11)
C57 C58 C59 104.7(8)
O4 C60 C61 107.8(6)
C54 C59 C58 108.3(8)
C63 C62 C61 111.2(9)
C62 C63 C64 112.2(9)
C66 C61 C60 112.0(6)
C66 C61 C62 109.3(8)
C60 C61 C62 109.8(7)
C65 C66 C61 112.8(8)
C64 C65 C66 110.2(10)
O5 C67 C68 108.4(8)
C9 O3 C53 119.0(6)
C79 C78 C77 108.4(12)
C78 C77 C76 114.1(12)
C75 C76 C77 108.8(11)
C74 C75 C80 112.0(13)
C74 C75 C76 111.0(11)
C80 C75 C76 116.0(12)
O6 C74 C75 110.9(12)
C68 C73 C72 108.7(7)
C71 C72 C73 105.0(8)
C72 C71 C70 106.8(8)
C71 C70 C69 105.7(7)
C68 C69 C70 108.6(7)
C69 C68 C73 112.0(7)
C69 C68 C67 112.2(9)
C73 C68 C67 110.9(8)
C113 C112 C111 120.8(13)
C112 C111 C110 122.7(11)
C109 C110 C111 120.3(11)
C110 C109 Br1 121.2(11)
C107 C108 C103 112.2(11)
C108 C107 C106 108.6(14)
C105 C106 C107 109.3(14)
C104 C105 C106 110.7(10)
C103 C104 C105 119.5(11)
C104 C103 C108 111.3(13)
C104 C103 C102 110.7(10)
C108 C103 C102 109.5(9)
O10 C102 C103 107.8(7)
C96 C101 C100 119.4(8)
C99 C100 C101 111.2(8)
C98 C99 C100 113.8(8)
C99 C98 C97 115.0(8)
C96 C97 C98 115.4(7)
C101 C96 C97 121.7(7)
C101 C96 C95 117.0(9)
C97 C96 C95 117.9(8)
O9 C95 C96 114.8(10)
C93 C94 C89 110.4(12)
C94 C93 C92 107.9(15)
C91 C92 C93 110.0(12)
C92 C91 C90 100.8(13)
C89 C90 C91 107.5(15)
C94 C89 C90 112.9(10)
C94 C89 C88 108.4(10)
C90 C89 C88 111.4(11)
O8 C88 C89 104.6(8)
C82 C87 C86 110.6(8)
C87 C86 C85 107.9(8)
C84 C85 C86 107.4(8)
C85 C84 C83 106.6(8)
C82 C83 C84 109.5(8)
C81 C82 C83 108.5(12)
C81 C82 C87 115.2(11)
C83 C82 C87 112.5(8)
O7 C81 C82 115.5(12)
C75 C80 C79 113.3(13)
C78 C79 C80 109.7(12)
C112 C113 C114 119.6(11)
C114 C115 C116 108.5(8)
C113 C114 C115 111.1(8)

loop_
_geom_bond_atom_site_label_1
_geom_bond_atom_site_label_2
_geom_bond_distance
O2 C5 1.381(6)
O2 C46 1.415(7)
C2 C3 1.360(8)
C2 C1 1.372(7)
C2 O1 1.417(6)
C15 C16 1.353(10)
C15 C20 1.386(10)
C15 C14 1.528(11)
C6 C5 1.350(8)
C6 C1 1.394(8)
O6 C19 1.423(9)
O6 C74 1.423(14)
C1 C35 1.542(8)
O1 C36 1.329(7)
C13 C12 1.375(8)
C13 C8 1.406(8)
C5 C4 1.415(7)
O5 C16 1.371(8)
O5 C67 1.406(10)
C4 C3 1.387(7)
C4 C7 1.501(7)
O4 C12 1.373(7)
O4 C60 1.398(9)
C12 C11 1.399(9)
O12 C37 1.373(9)
O12 C38 1.437(13)
C14 C11 1.503(10)
C8 C9 1.380(8)
C8 C7 1.513(8)
O8 C88 1.383(10)
O8 C26 1.392(9)
C11 C10 1.371(9)
O11 C36 1.185(8)
C16 C17 1.411(11)
C10 C9 1.372(9)
O10 C33 1.387(9)
O10 C102 1.422(9)
C9 O3 1.371(7)
O9 C95 1.371(12)
O9 C30 1.402(10)
O7 C23 1.392(10)
O7 C81 1.422(15)
C32 C31 1.349(10)
C32 C33 1.405(9)
C32 C35 1.500(9)
C33 C34 1.396(10)
C30 C29 1.381(10)
C30 C31 1.384(11)
C36 C37 1.539(9)
C37 C39 1.532(12)
C37 C40 1.559(10)
C34 C29 1.363(10)
C29 C28 1.502(12)
C28 C25 1.497(13)
C27 C26 1.374(12)
C27 C22 1.425(10)
C26 C25 1.367(11)
C25 C24 1.439(12)
C24 C23 1.380(12)
C23 C22 1.378(12)
C22 C21 1.512(12)
C21 C18 1.473(12)
C20 C19 1.309(11)
C19 C18 1.432(11)
C18 C17 1.406(10)
C40 C41 1.342(11)
C40 C45 1.378(13)
C39 F1 1.327(10)
C39 F3 1.336(12)
C39 F2 1.347(9)
C45 C44 1.345(13)
C44 C43 1.43(2)
C43 C42 1.29(2)
C42 C41 1.408(15)
C51 C52 1.445(15)
C51 C50 1.559(17)
C48 C47 1.508(11)
C48 C49 1.581(12)
C53 O3 1.420(9)
C53 C54 1.576(15)
C47 C46 1.498(10)
C47 C52 1.552(10)
C50 C49 1.454(15)
C55 C54 1.511(9)
C55 C56 1.560(9)
C54 C59 1.521(9)
C57 C56 1.535(9)
C57 C58 1.544(10)
C64 C65 1.436(17)
C64 C63 1.520(9)
C58 C59 1.547(9)
C60 C61 1.502(10)
C62 C63 1.499(13)
C62 C61 1.537(12)
C61 C66 1.497(13)
C66 C65 1.491(13)
C67 C68 1.502(12)
C78 C79 1.509(10)
C78 C77 1.533(7)
C77 C76 1.550(9)
C76 C75 1.526(10)
C75 C74 1.447(16)
C75 C80 1.470(19)
C73 C68 1.496(8)
C73 C72 1.545(9)
C72 C71 1.523(9)
C71 C70 1.531(9)
C70 C69 1.549(9)
C69 C68 1.492(9)
C112 C113 1.385(15)
C112 C111 1.424(16)
C111 C110 1.536(17)
C110 C109 1.459(18)
C109 Br1 1.664(14)
C108 C107 1.503(19)
C108 C103 1.523(9)
C107 C106 1.63(3)
C106 C105 1.541(9)
C105 C104 1.505(9)
C104 C103 1.495(10)
C103 C102 1.529(16)
C101 C96 1.368(12)
C101 C100 1.512(9)
C100 C99 1.479(9)
C99 C98 1.478(9)
C98 C97 1.495(8)
C97 C96 1.470(9)
C96 C95 1.518(13)
C94 C93 1.465(18)
C94 C89 1.467(17)
C93 C92 1.58(3)
C92 C91 1.527(10)
C91 C90 1.61(2)
C90 C89 1.50(2)
C89 C88 1.569(13)
C87 C82 1.495(9)
C87 C86 1.514(9)
C86 C85 1.537(10)
C85 C84 1.515(9)
C84 C83 1.558(9)
C83 C82 1.467(9)
C82 C81 1.462(16)
C80 C79 1.527(9)
C113 C114 1.494(9)
C116 C115 1.535(9)
C115 C114 1.515(9)
